data_1554537
loop_
_publ_author_name
'Lemport, Pavel S.'
'Smolyar, Ivan V.'
'Khrustalev, Victor N.'
'Roznyatovsky, Vitaly A.'
'Popov, Alexander V.'
'Kobelevskaya, Valentina A.'
'Rozentsveig, Igor B.'
'Nenajdenko, Valentine G.'

_publ_section_title
;
 3,3-Diazidoenones -- new types of highly reactive bis-azides. Preparation
 and synthetic transformations
;
_journal_issue 3
_journal_name_full 'Organic Chemistry Frontiers'
_journal_page_first 335
_journal_paper_doi 10.1039/C8QO01214H
_journal_volume 6
_journal_year 2019
_chemical_formula_moiety 'C17 H17 Br N4 O'
_chemical_formula_sum 'C17 H17 Br N4 O'
_chemical_formula_weight 373.25
_space_group_crystal_system triclinic
_space_group_IT_number 2
_space_group_name_Hall '-P 1'
_space_group_name_H-M_alt 'P -1'
_atom_sites_solution_hydrogens geom
_atom_sites_solution_primary difmap
_atom_sites_solution_secondary difmap
_audit_creation_method SHELXL-2014/6
_audit_update_record
;
2018-11-09 deposited with the CCDC.
2018-12-10 downloaded from the CCDC.
;
_cell_angle_alpha 69.94(3)
_cell_angle_beta 83.57(3)
_cell_angle_gamma 89.74(3)
_cell_formula_units_Z 2
_cell_length_a 5.2572(10)
_cell_length_b 12.458(3)
_cell_length_c 13.205(3)
_cell_measurement_reflns_used 600
_cell_measurement_temperature 100(2)
_cell_measurement_theta_max 32.0
_cell_measurement_theta_min 2.2
_cell_volume 806.7(3)
_computing_cell_refinement 'iMosflm (Battye et al., 2011)'
_computing_data_collection 'Marccd (Doyle, 2011)'
_computing_data_reduction iMosflm
_computing_molecular_graphics 'SHELXTL (Sheldrick, 2015)'
_computing_publication_material SHELXTL
_computing_structure_refinement 'SHELXL (Sheldrick, 2015)'
_computing_structure_solution 'SHELXT (Sheldrick, 2015)'
_diffrn_ambient_temperature 100(2)
_diffrn_measured_fraction_theta_full 0.960
_diffrn_measured_fraction_theta_max 0.898
_diffrn_measurement_device_type 'Rayonix SX165 CCD'
_diffrn_measurement_method '/f scan'
_diffrn_radiation_type synchrotron
_diffrn_radiation_wavelength 0.96260
_diffrn_reflns_av_R_equivalents 0.1002
_diffrn_reflns_av_unetI/netI 0.1348
_diffrn_reflns_Laue_measured_fraction_full 0.960
_diffrn_reflns_Laue_measured_fraction_max 0.898
_diffrn_reflns_limit_h_max 6
_diffrn_reflns_limit_h_min -6
_diffrn_reflns_limit_k_max 15
_diffrn_reflns_limit_k_min -14
_diffrn_reflns_limit_l_max 16
_diffrn_reflns_limit_l_min -16
_diffrn_reflns_number 13207
_diffrn_reflns_point_group_measured_fraction_full 0.960
_diffrn_reflns_point_group_measured_fraction_max 0.898
_diffrn_reflns_theta_full 35.279
_diffrn_reflns_theta_max 38.307
_diffrn_reflns_theta_min 2.239
_exptl_absorpt_coefficient_mu 0.947
_exptl_absorpt_correction_T_max 0.910
_exptl_absorpt_correction_T_min 0.780
_exptl_absorpt_correction_type multi-scan
_exptl_absorpt_process_details 'Scala (Evans, 2006)'
_exptl_crystal_colour 'pale yellow'
_exptl_crystal_density_diffrn 1.537
_exptl_crystal_description prism
_exptl_crystal_F_000 380
_exptl_crystal_size_max 0.35
_exptl_crystal_size_mid 0.20
_exptl_crystal_size_min 0.12
_refine_diff_density_max 0.809
_refine_diff_density_min -1.391
_refine_diff_density_rms 0.149
_refine_ls_extinction_coef 0.009(2)
_refine_ls_extinction_expression Fc^*^=kFc[1+0.001xFc^2^\l^3^/sin(2\q)]^-1/4^
_refine_ls_extinction_method SHELXL
_refine_ls_goodness_of_fit_ref 1.057
_refine_ls_hydrogen_treatment constr
_refine_ls_matrix_type full
_refine_ls_number_parameters 209
_refine_ls_number_reflns 3237
_refine_ls_number_restraints 0
_refine_ls_restrained_S_all 1.057
_refine_ls_R_factor_all 0.0871
_refine_ls_R_factor_gt 0.0615
_refine_ls_shift/su_max 0.000
_refine_ls_shift/su_mean 0.000
_refine_ls_structure_factor_coef Fsqd
_refine_ls_weighting_details 'w=1/[\s^2^(Fo^2^)+(0.0278P)^2^+0.55P] where P=(Fo^2^+2Fc^2^)/3'
_refine_ls_weighting_scheme calc
_refine_ls_wR_factor_gt 0.1321
_refine_ls_wR_factor_ref 0.1567
_reflns_Friedel_coverage 0.000
_reflns_number_gt 2399
_reflns_number_total 3237
_reflns_threshold_expression 'I > 2\s(I)'
_cod_data_source_file c8qo01214h2.cif
_cod_data_source_block 7a
_cod_database_code 1554537
_shelx_space_group_comment
;
The symmetry employed for this shelxl refinement is uniquely defined
by the following loop, which should always be used as a source of
symmetry information in preference to the above space-group names.
They are only intended as comments.
;
_shelx_estimated_absorpt_t_min 0.783
_shelx_estimated_absorpt_t_max 0.917
_shelxl_version_number 2014/6

loop_
_space_group_symop_operation_xyz
'x, y, z'
'-x, -y, -z'

loop_
_atom_site_label
_atom_site_type_symbol
_atom_site_fract_x
_atom_site_fract_y
_atom_site_fract_z
_atom_site_U_iso_or_equiv
_atom_site_adp_type
_atom_site_occupancy
_atom_site_site_symmetry_order
_atom_site_calc_flag
_atom_site_refinement_flags_posn
_atom_site_refinement_flags_adp
Br1 Br 1.45350(9) 0.03570(4) 0.11965(3) 0.0287(3) Uani 1 1 d . .
O1 O 0.6157(5) 0.1317(2) 0.5233(2) 0.0221(6) Uani 1 1 d . .
N1 N 0.5602(6) 0.3637(3) 0.6210(2) 0.0181(7) Uani 1 1 d . .
N2 N 0.7089(6) 0.4646(3) 0.5846(2) 0.0204(7) Uani 1 1 d . .
N3 N 0.6009(6) 0.5305(3) 0.6359(2) 0.0208(7) Uani 1 1 d . .
N4 N 0.4863(6) 0.1869(3) 0.5919(2) 0.0225(8) Uani 1 1 d . .
C3A C 0.3842(7) 0.4740(3) 0.7043(3) 0.0184(8) Uani 1 1 d . .
C4 C 0.2345(7) 0.5304(3) 0.7756(3) 0.0211(9) Uani 1 1 d . .
H4A H 0.0490 0.5199 0.7731 0.025 Uiso 1 1 calc R U
H4B H 0.2772 0.6136 0.7469 0.025 Uiso 1 1 calc R U
C5 C 0.2931(8) 0.4803(3) 0.8954(3) 0.0270(10) Uani 1 1 d . .
H5A H 0.4682 0.5064 0.8993 0.032 Uiso 1 1 calc R U
H5B H 0.1723 0.5118 0.9402 0.032 Uiso 1 1 calc R U
C6 C 0.2745(8) 0.3491(3) 0.9451(3) 0.0271(10) Uani 1 1 d . .
H6A H 0.3083 0.3272 1.0217 0.032 Uiso 1 1 calc R U
H6B H 0.4142 0.3189 0.9069 0.032 Uiso 1 1 calc R U
C7 C 0.0210(8) 0.2875(3) 0.9432(3) 0.0248(9) Uani 1 1 d . .
H7A H -0.1203 0.3212 0.9770 0.030 Uiso 1 1 calc R U
H7B H 0.0283 0.2064 0.9899 0.030 Uiso 1 1 calc R U
C8 C -0.0514(8) 0.2902(3) 0.8303(3) 0.0250(9) Uani 1 1 d . .
H8A H -0.1918 0.2327 0.8434 0.030 Uiso 1 1 calc R U
H8B H -0.1192 0.3662 0.7933 0.030 Uiso 1 1 calc R U
C9 C 0.1655(7) 0.2674(3) 0.7524(3) 0.0203(9) Uani 1 1 d . .
H9A H 0.2598 0.2008 0.7938 0.024 Uiso 1 1 calc R U
H9B H 0.0880 0.2467 0.6963 0.024 Uiso 1 1 calc R U
C9A C 0.3556(7) 0.3671(3) 0.6960(3) 0.0189(9) Uani 1 1 d . .
C10 C 0.6315(7) 0.2806(3) 0.5714(3) 0.0185(9) Uani 1 1 d . .
C11 C 0.8530(7) 0.2922(3) 0.4937(3) 0.0185(8) Uani 1 1 d . .
H11 H 0.9822 0.3515 0.4676 0.022 Uiso 1 1 calc R U
C12 C 0.8305(7) 0.1956(3) 0.4665(3) 0.0189(9) Uani 1 1 d . .
C13 C 0.9818(7) 0.1545(3) 0.3862(3) 0.0191(9) Uani 1 1 d . .
C14 C 1.2125(7) 0.2138(3) 0.3296(3) 0.0201(9) Uani 1 1 d . .
H14 H 1.2721 0.2776 0.3452 0.024 Uiso 1 1 calc R U
C15 C 1.3540(7) 0.1786(3) 0.2503(3) 0.0218(9) Uani 1 1 d . .
H15 H 1.5090 0.2180 0.2120 0.026 Uiso 1 1 calc R U
C16 C 1.2603(8) 0.0833(3) 0.2292(3) 0.0214(9) Uani 1 1 d . .
C17 C 1.0345(8) 0.0235(3) 0.2845(3) 0.0246(10) Uani 1 1 d . .
H17 H 0.9757 -0.0406 0.2690 0.029 Uiso 1 1 calc R U
C18 C 0.8950(7) 0.0592(3) 0.3634(3) 0.0207(9) Uani 1 1 d . .
H18 H 0.7409 0.0189 0.4019 0.025 Uiso 1 1 calc R U

loop_
_atom_site_aniso_label
_atom_site_aniso_U_11
_atom_site_aniso_U_22
_atom_site_aniso_U_33
_atom_site_aniso_U_23
_atom_site_aniso_U_13
_atom_site_aniso_U_12
Br1 0.0386(4) 0.0305(4) 0.0219(3) -0.0151(2) -0.0045(2) 0.0107(3)
O1 0.0262(16) 0.0212(14) 0.0226(13) -0.0129(11) -0.0008(12) 0.0026(13)
N1 0.0219(19) 0.0190(18) 0.0149(15) -0.0077(13) -0.0026(13) 0.0035(14)
N2 0.0246(19) 0.0174(17) 0.0196(16) -0.0070(13) -0.0021(14) 0.0008(15)
N3 0.028(2) 0.0195(17) 0.0164(15) -0.0078(13) -0.0042(14) 0.0045(15)
N4 0.027(2) 0.0221(18) 0.0233(16) -0.0143(14) -0.0017(14) 0.0036(16)
C3A 0.020(2) 0.022(2) 0.0154(17) -0.0074(15) -0.0063(16) 0.0062(17)
C4 0.022(2) 0.021(2) 0.0245(19) -0.0131(17) -0.0038(17) 0.0027(17)
C5 0.030(2) 0.036(3) 0.0189(19) -0.0149(18) -0.0015(17) 0.001(2)
C6 0.030(2) 0.035(3) 0.0169(19) -0.0092(18) -0.0052(17) 0.006(2)
C7 0.026(2) 0.029(2) 0.0179(19) -0.0066(17) 0.0005(17) 0.0019(19)
C8 0.028(2) 0.023(2) 0.023(2) -0.0061(17) -0.0069(17) 0.0022(18)
C9 0.025(2) 0.017(2) 0.0186(18) -0.0049(16) -0.0031(16) -0.0018(17)
C9A 0.022(2) 0.022(2) 0.0154(17) -0.0085(15) -0.0068(16) 0.0048(17)
C10 0.025(2) 0.020(2) 0.0137(17) -0.0072(15) -0.0086(16) 0.0083(18)
C11 0.022(2) 0.021(2) 0.0153(17) -0.0079(15) -0.0053(16) 0.0026(17)
C12 0.017(2) 0.023(2) 0.0168(18) -0.0059(16) -0.0059(16) 0.0055(18)
C13 0.025(2) 0.017(2) 0.0169(17) -0.0056(15) -0.0093(17) 0.0061(17)
C14 0.024(2) 0.019(2) 0.0197(18) -0.0085(16) -0.0068(17) -0.0005(18)
C15 0.021(2) 0.025(2) 0.0183(18) -0.0069(16) -0.0027(16) 0.0027(18)
C16 0.028(2) 0.023(2) 0.0172(18) -0.0106(16) -0.0089(17) 0.0100(19)
C17 0.033(3) 0.018(2) 0.026(2) -0.0112(17) -0.0100(19) 0.0059(19)
C18 0.023(2) 0.021(2) 0.0206(19) -0.0087(16) -0.0044(16) 0.0031(17)

loop_
_atom_type_symbol
_atom_type_description
_atom_type_scat_dispersion_real
_atom_type_scat_dispersion_imag
_atom_type_scat_source
C C 0.0070 0.0030 'International Tables Vol C Tables 4.2.6.8 and 6.1.1.4'
H H 0.0000 0.0000 'International Tables Vol C Tables 4.2.6.8 and 6.1.1.4'
N N 0.0130 0.0060 'International Tables Vol C Tables 4.2.6.8 and 6.1.1.4'
O O 0.0210 0.0120 'International Tables Vol C Tables 4.2.6.8 and 6.1.1.4'
Br Br -2.6470 0.5500 'International Tables Vol C Tables 4.2.6.8 and 6.1.1.4'

loop_
_geom_angle_atom_site_label_1
_geom_angle_atom_site_label_2
_geom_angle_atom_site_label_3
_geom_angle
C12 O1 N4 109.6(3)
N2 N1 C9A 111.4(3)
N2 N1 C10 116.4(3)
C9A N1 C10 132.0(3)
N3 N2 N1 106.1(3)
N2 N3 C3A 109.8(3)
C10 N4 O1 103.2(3)
C9A C3A N3 109.0(3)
C9A C3A C4 131.3(4)
N3 C3A C4 119.6(3)
C3A C4 C5 112.1(3)
C3A C4 H4A 109.2
C5 C4 H4A 109.2
C3A C4 H4B 109.2
C5 C4 H4B 109.2
H4A C4 H4B 107.9
C6 C5 C4 114.8(3)
C6 C5 H5A 108.6
C4 C5 H5A 108.6
C6 C5 H5B 108.6
C4 C5 H5B 108.6
H5A C5 H5B 107.5
C5 C6 C7 118.2(3)
C5 C6 H6A 107.8
C7 C6 H6A 107.8
C5 C6 H6B 107.8
C7 C6 H6B 107.8
H6A C6 H6B 107.1
C6 C7 C8 117.9(3)
C6 C7 H7A 107.8
C8 C7 H7A 107.8
C6 C7 H7B 107.8
C8 C7 H7B 107.8
H7A C7 H7B 107.2
C9 C8 C7 116.5(3)
C9 C8 H8A 108.2
C7 C8 H8A 108.2
C9 C8 H8B 108.2
C7 C8 H8B 108.2
H8A C8 H8B 107.3
C9A C9 C8 114.8(3)
C9A C9 H9A 108.6
C8 C9 H9A 108.6
C9A C9 H9B 108.6
C8 C9 H9B 108.6
H9A C9 H9B 107.5
C3A C9A N1 103.7(3)
C3A C9A C9 133.1(3)
N1 C9A C9 123.2(3)
N4 C10 N1 121.1(3)
N4 C10 C11 114.6(3)
N1 C10 C11 124.3(3)
C12 C11 C10 102.4(3)
C12 C11 H11 128.8
C10 C11 H11 128.8
O1 C12 C11 110.2(3)
O1 C12 C13 117.2(3)
C11 C12 C13 132.6(4)
C18 C13 C14 119.7(3)
C18 C13 C12 120.9(4)
C14 C13 C12 119.4(3)
C15 C14 C13 120.2(3)
C15 C14 H14 119.9
C13 C14 H14 119.9
C14 C15 C16 118.5(4)
C14 C15 H15 120.8
C16 C15 H15 120.8
C17 C16 C15 122.0(3)
C17 C16 Br1 119.6(3)
C15 C16 Br1 118.4(3)
C16 C17 C18 119.1(3)
C16 C17 H17 120.5
C18 C17 H17 120.5
C17 C18 C13 120.5(4)
C17 C18 H18 119.8
C13 C18 H18 119.8

loop_
_geom_bond_atom_site_label_1
_geom_bond_atom_site_label_2
_geom_bond_distance
Br1 C16 1.931(4)
O1 C12 1.371(5)
O1 N4 1.429(4)
N1 N2 1.389(4)
N1 C9A 1.390(5)
N1 C10 1.430(4)
N2 N3 1.322(4)
N3 C3A 1.396(5)
N4 C10 1.328(5)
C3A C9A 1.383(5)
C3A C4 1.511(5)
C4 C5 1.556(5)
C4 H4A 0.9900
C4 H4B 0.9900
C5 C6 1.537(6)
C5 H5A 0.9900
C5 H5B 0.9900
C6 C7 1.548(6)
C6 H6A 0.9900
C6 H6B 0.9900
C7 C8 1.568(5)
C7 H7A 0.9900
C7 H7B 0.9900
C8 C9 1.541(5)
C8 H8A 0.9900
C8 H8B 0.9900
C9 C9A 1.518(6)
C9 H9A 0.9900
C9 H9B 0.9900
C10 C11 1.436(5)
C11 C12 1.378(5)
C11 H11 0.9500
C12 C13 1.483(5)
C13 C18 1.410(5)
C13 C14 1.415(6)
C14 C15 1.407(5)
C14 H14 0.9500
C15 C16 1.412(5)
C15 H15 0.9500
C16 C17 1.392(6)
C17 C18 1.401(5)
C17 H17 0.9500
C18 H18 0.9500

loop_
_geom_torsion_atom_site_label_1
_geom_torsion_atom_site_label_2
_geom_torsion_atom_site_label_3
_geom_torsion_atom_site_label_4
_geom_torsion
C9A N1 N2 N3 0.2(3)
C10 N1 N2 N3 176.4(3)
N1 N2 N3 C3A -0.3(3)
C12 O1 N4 C10 0.2(3)
N2 N3 C3A C9A 0.4(4)
N2 N3 C3A C4 177.3(3)
C9A C3A C4 C5 74.0(5)
N3 C3A C4 C5 -102.2(4)
C3A C4 C5 C6 -50.1(5)
C4 C5 C6 C7 -55.4(5)
C5 C6 C7 C8 68.3(5)
C6 C7 C8 C9 44.3(5)
C7 C8 C9 C9A -76.4(4)
N3 C3A C9A N1 -0.2(3)
C4 C3A C9A N1 -176.7(3)
N3 C3A C9A C9 177.5(3)
C4 C3A C9A C9 1.0(6)
N2 N1 C9A C3A 0.0(3)
C10 N1 C9A C3A -175.4(3)
N2 N1 C9A C9 -178.0(3)
C10 N1 C9A C9 6.6(5)
C8 C9 C9A C3A 4.3(5)
C8 C9 C9A N1 -178.4(3)
O1 N4 C10 N1 177.0(3)
O1 N4 C10 C11 -0.4(4)
N2 N1 C10 N4 -172.7(3)
C9A N1 C10 N4 2.5(5)
N2 N1 C10 C11 4.4(4)
C9A N1 C10 C11 179.6(3)
N4 C10 C11 C12 0.5(4)
N1 C10 C11 C12 -176.8(3)
N4 O1 C12 C11 0.1(4)
N4 O1 C12 C13 -176.7(3)
C10 C11 C12 O1 -0.3(4)
C10 C11 C12 C13 175.8(3)
O1 C12 C13 C18 5.2(5)
C11 C12 C13 C18 -170.7(3)
O1 C12 C13 C14 -176.6(3)
C11 C12 C13 C14 7.5(5)
C18 C13 C14 C15 0.5(5)
C12 C13 C14 C15 -177.7(3)
C13 C14 C15 C16 -0.1(5)
C14 C15 C16 C17 -0.3(5)
C14 C15 C16 Br1 179.6(2)
C15 C16 C17 C18 0.3(5)
Br1 C16 C17 C18 -179.6(2)
C16 C17 C18 C13 0.2(5)
C14 C13 C18 C17 -0.6(5)
C12 C13 C18 C17 177.6(3)
